data_1536552
loop_
_publ_author_name
'Wickleder, M.S.'

_publ_section_title
;
 Crystal structure of Li Cl O4
;
_journal_name_full 'Zeitschrift fuer Anorganische und Allgemeine Chemie'
_journal_page_first 1466
_journal_page_last 1468
_journal_volume 629
_journal_year 2003
_chemical_formula_sum 'Cl Li O4'
_chemical_name_systematic 'Li (Cl O4)'
_space_group_IT_number 62
_symmetry_space_group_name_Hall '-P 2ac 2n'
_symmetry_space_group_name_H-M 'P n m a'
_cell_angle_alpha 90
_cell_angle_beta 90
_cell_angle_gamma 90
_cell_formula_units_Z 4
_cell_length_a 8.6567
_cell_length_b 6.9129
_cell_length_c 4.8323
_cell_volume 289.179
_citation_journal_id_ASTM ZAACAB
_cod_data_source_file Wickleder_ZAACAB_2003_1096.cif
_cod_data_source_block Cl1Li1O4
_cod_original_cell_volume 289.1789
_cod_original_formula_sum 'Cl1 Li1 O4'
_cod_database_code 1536552

loop_
_symmetry_equiv_pos_as_xyz
x,y,z
-x+1/2,-y,z+1/2
x+1/2,-y+1/2,-z+1/2
-x,y+1/2,-z
-x,-y,-z
x-1/2,y,-z-1/2
-x-1/2,y-1/2,z-1/2
x,-y-1/2,z

loop_
_atom_site_label
_atom_site_type_symbol
_atom_site_fract_x
_atom_site_fract_y
_atom_site_fract_z
_atom_site_occupancy
_atom_site_U_iso_or_equiv
O2 O-2 0.87089 0.57929 0.1789 1 0.0
Cl1 Cl+7 0.81743 0.75 0.04191 1 0.0
Li1 Li+1 0 0.5 0.5 1 0.0
O3 O-2 0.871 0.75 0.7605 1 0.0
O1 O-2 0.65011 0.75 0.0467 1 0.0
